data_4103148
loop_
_publ_author_name
'Hiromichi Egami'
'Kenji Matsumoto'
'Takuya Oguma'
'Takashi Kunisu'
'Tsutomu Katsuki'

_publ_contact_author_address
;
Department of Chemistry, Faculty of Science, Graduate School,
Kyushu University, 6-10-1, Hakozaki, Higashi-ku, Fukuoka, 812-8581, Japan
;
_publ_contact_author_email katsuscc@chem.kyushu-univ.jp
_publ_contact_author_fax +81-92-642-2607
_publ_contact_author_name 'Tsutomu Katsuki'
_publ_contact_author_phone +81-92-642-2586
_publ_section_title
;
 Enantioenriched Synthesis of C1-Symmetric BINOLs: Iron-Catalyzed
 Cross-Coupling of 2-Naphthols and Some Mechanistic Insight
;
_journal_name_full 'Journal of the American Chemical Society'
_journal_page_first 13633
_journal_page_last 13635
_journal_paper_doi 10.1021/ja105442m
_journal_volume 132
_journal_year 2010
_chemical_absolute_configuration rmad
_chemical_formula_moiety 'C136H102Fe1N2O6, 4(C4H10O)'
_chemical_formula_sum 'C152 H142 Fe2 N4 O10'
_chemical_formula_weight 2296.40
_chemical_name_systematic
;
 ?
;
_space_group_IT_number 96
_symmetry_cell_setting tetragonal
_symmetry_space_group_name_Hall 'P 4nw 2abw'
_symmetry_space_group_name_H-M 'P 43 21 2'
_atom_sites_solution_hydrogens geom
_atom_sites_solution_primary direct
_atom_sites_solution_secondary difmap
_audit_creation_method SHELXL-97
_cell_angle_alpha 90.00
_cell_angle_beta 90.00
_cell_angle_gamma 90.00
_cell_formula_units_Z 4
_cell_length_a 15.1812(18)
_cell_length_b 15.1812(18)
_cell_length_c 52.476(6)
_cell_measurement_reflns_used 9863
_cell_measurement_temperature 100
_cell_measurement_theta_max 26.95
_cell_measurement_theta_min 2.23
_cell_volume 12094(2)
_computing_cell_refinement 'Bruker SAINT'
_computing_data_collection 'Bruker APEX2'
_computing_data_reduction 'Bruker SAINT'
_computing_molecular_graphics 'Bruker SHELXTL'
_computing_publication_material 'Bruker SHELXTL'
_computing_structure_refinement 'SHELXL-97 (Sheldrick, 1997)'
_computing_structure_solution 'SHELXS-97 (Sheldrick, 1990)'
_diffrn_ambient_temperature 100
_diffrn_detector_area_resol_mean 8.333
_diffrn_measured_fraction_theta_full 1.000
_diffrn_measured_fraction_theta_max 1.000
_diffrn_measurement_device_type 'Bruker APEX-II CCD'
_diffrn_measurement_method '\f and \w scans'
_diffrn_radiation_collimation 'focusing mirrors'
_diffrn_radiation_monochromator graphite
_diffrn_radiation_source 'rotating-anode X-ray tube'
_diffrn_radiation_type MoK\a
_diffrn_radiation_wavelength 0.71073
_diffrn_reflns_av_R_equivalents 0.0346
_diffrn_reflns_av_sigmaI/netI 0.0294
_diffrn_reflns_limit_h_max 17
_diffrn_reflns_limit_h_min -19
_diffrn_reflns_limit_k_max 19
_diffrn_reflns_limit_k_min -13
_diffrn_reflns_limit_l_max 68
_diffrn_reflns_limit_l_min -60
_diffrn_reflns_number 68659
_diffrn_reflns_theta_full 27.49
_diffrn_reflns_theta_max 27.49
_diffrn_reflns_theta_min 1.40
_exptl_absorpt_coefficient_mu 0.305
_exptl_absorpt_correction_T_max 0.9472
_exptl_absorpt_correction_T_min 0.9415
_exptl_absorpt_correction_type empirical
_exptl_absorpt_process_details
;
SADABS Sheldrick 1996
;
_exptl_crystal_colour 'deep purple'
_exptl_crystal_density_diffrn 1.261
_exptl_crystal_density_method 'not measured'
_exptl_crystal_description block
_exptl_crystal_F_000 4856
_exptl_crystal_size_max 0.20
_exptl_crystal_size_mid 0.20
_exptl_crystal_size_min 0.18
_refine_diff_density_max 1.546
_refine_diff_density_min -0.712
_refine_diff_density_rms 0.096
_refine_ls_abs_structure_details 'Flack H D (1983), Acta Cryst. A39, 876-881'
_refine_ls_abs_structure_Flack 0.01(2)
_refine_ls_extinction_method none
_refine_ls_goodness_of_fit_ref 1.106
_refine_ls_hydrogen_treatment mixed
_refine_ls_matrix_type full
_refine_ls_number_parameters 716
_refine_ls_number_reflns 13858
_refine_ls_number_restraints 0
_refine_ls_restrained_S_all 1.106
_refine_ls_R_factor_all 0.0817
_refine_ls_R_factor_gt 0.0688
_refine_ls_shift/su_max 0.001
_refine_ls_shift/su_mean 0.000
_refine_ls_structure_factor_coef Fsqd
_refine_ls_weighting_details 'calc w=1/[\s^2^(Fo^2^)+(0.1198P)^2^+12.0831P] where P=(Fo^2^+2Fc^2^)/3'
_refine_ls_weighting_scheme calc
_refine_ls_wR_factor_gt 0.1985
_refine_ls_wR_factor_ref 0.2076
_reflns_number_gt 11888
_reflns_number_total 13858
_reflns_threshold_expression >2sigma(I)
_cod_data_source_file ja105442m_si_003.cif
_cod_data_source_block salanFe_OH2_Fesalan_KM50
_cod_database_code 4103148

loop_
_symmetry_equiv_pos_as_xyz
'x, y, z'
'-x, -y, z+1/2'
'-y+1/2, x+1/2, z+3/4'
'y+1/2, -x+1/2, z+1/4'
'-x+1/2, y+1/2, -z+3/4'
'x+1/2, -y+1/2, -z+1/4'
'y, x, -z'
'-y, -x, -z+1/2'

loop_
_atom_site_label
_atom_site_type_symbol
_atom_site_fract_x
_atom_site_fract_y
_atom_site_fract_z
_atom_site_U_iso_or_equiv
_atom_site_adp_type
_atom_site_occupancy
_atom_site_symmetry_multiplicity
_atom_site_calc_flag
_atom_site_refinement_flags
Fe1 Fe 0.35730(3) 0.50190(3) 0.007578(8) 0.02194(13) Uani 1 1 d .
N1 N 0.3663(2) 0.4568(2) 0.04662(6) 0.0262(6) Uani 1 1 d .
N2 N 0.2198(2) 0.4873(2) 0.01821(6) 0.0238(6) Uani 1 1 d .
O1 O 0.37043(17) 0.61642(16) 0.02271(4) 0.0250(5) Uani 1 1 d .
O2 O 0.30887(16) 0.52953(16) -0.02505(4) 0.0243(5) Uani 1 1 d .
O3 O 0.48458(15) 0.48458(15) 0.0000 0.0252(7) Uani 1 2 d S
O4 O 0.36805(16) 0.36805(16) 0.0000 0.0252(7) Uani 1 2 d S
O5 O 0.1233(4) 0.2591(4) 0.05959(12) 0.1021(17) Uiso 1 1 d .
C1 C 0.2881(2) 0.4847(3) 0.06135(7) 0.0272(7) Uani 1 1 d .
H1 H 0.2919 0.5498 0.0640 0.033 Uiso 1 1 calc R
C2 C 0.2822(3) 0.4410(3) 0.08756(8) 0.0389(10) Uani 1 1 d .
C3 C 0.2671(3) 0.4901(5) 0.10901(8) 0.0571(15) Uani 1 1 d .
H3 H 0.2612 0.5522 0.1077 0.069 Uiso 1 1 calc R
C4 C 0.2603(4) 0.4495(7) 0.13278(10) 0.083(3) Uani 1 1 d .
H4 H 0.2500 0.4843 0.1475 0.099 Uiso 1 1 calc R
C5 C 0.2683(4) 0.3608(7) 0.13505(12) 0.083(3) Uani 1 1 d .
H5 H 0.2634 0.3337 0.1513 0.100 Uiso 1 1 calc R
C6 C 0.2832(4) 0.3112(5) 0.11413(13) 0.074(2) Uani 1 1 d .
H6 H 0.2892 0.2491 0.1157 0.089 Uiso 1 1 calc R
C7 C 0.2901(3) 0.3510(4) 0.08981(10) 0.0510(13) Uani 1 1 d .
H7 H 0.3002 0.3159 0.0751 0.061 Uiso 1 1 calc R
C8 C 0.4502(2) 0.4857(3) 0.05824(7) 0.0275(8) Uani 1 1 d .
H8A H 0.4994 0.4586 0.0487 0.033 Uiso 1 1 calc R
H8B H 0.4528 0.4631 0.0759 0.033 Uiso 1 1 calc R
C9 C 0.4638(3) 0.5843(3) 0.05882(7) 0.0278(8) Uani 1 1 d .
C10 C 0.4250(2) 0.6441(3) 0.04087(6) 0.0249(7) Uani 1 1 d .
C11 C 0.4429(3) 0.7341(3) 0.04316(7) 0.0289(8) Uani 1 1 d .
C12 C 0.5036(3) 0.7660(3) 0.06185(7) 0.0326(8) Uani 1 1 d .
C13 C 0.5249(3) 0.8566(3) 0.06411(9) 0.0439(10) Uani 1 1 d .
H13 H 0.4995 0.8982 0.0528 0.053 Uiso 1 1 calc R
C14 C 0.5822(4) 0.8843(4) 0.08265(10) 0.0546(13) Uani 1 1 d .
H14 H 0.5963 0.9451 0.0839 0.066 Uiso 1 1 calc R
C15 C 0.6203(4) 0.8250(4) 0.09973(11) 0.0600(15) Uani 1 1 d .
H15 H 0.6591 0.8458 0.1126 0.072 Uiso 1 1 calc R
C16 C 0.6018(4) 0.7370(4) 0.09794(9) 0.0502(12) Uani 1 1 d .
H16 H 0.6288 0.6966 0.1093 0.060 Uiso 1 1 calc R
C17 C 0.5422(3) 0.7062(3) 0.07907(8) 0.0360(9) Uani 1 1 d .
C18 C 0.5192(3) 0.6155(3) 0.07733(7) 0.0320(8) Uani 1 1 d .
H18 H 0.5431 0.5754 0.0894 0.038 Uiso 1 1 calc R
C19 C 0.3937(3) 0.7996(2) 0.02740(7) 0.0307(8) Uani 1 1 d .
C20 C 0.3131(3) 0.8347(3) 0.03730(7) 0.0348(8) Uani 1 1 d .
C21 C 0.2786(3) 0.8071(3) 0.06123(8) 0.0411(10) Uani 1 1 d .
H21 H 0.3101 0.7651 0.0711 0.049 Uiso 1 1 calc R
C22 C 0.2000(4) 0.8404(4) 0.07030(10) 0.0530(13) Uani 1 1 d .
H22 H 0.1789 0.8222 0.0865 0.064 Uiso 1 1 calc R
C23 C 0.1514(4) 0.9003(4) 0.05595(11) 0.0583(14) Uani 1 1 d .
H23 H 0.0957 0.9200 0.0620 0.070 Uiso 1 1 calc R
C24 C 0.1830(4) 0.9307(4) 0.03347(11) 0.0561(14) Uani 1 1 d .
H24 H 0.1504 0.9734 0.0242 0.067 Uiso 1 1 calc R
C25 C 0.2652(3) 0.8993(3) 0.02340(9) 0.0390(10) Uani 1 1 d .
C26 C 0.3005(3) 0.9298(3) 0.00014(9) 0.0447(11) Uani 1 1 d .
H26 H 0.2701 0.9738 -0.0093 0.054 Uiso 1 1 calc R
C27 C 0.3774(3) 0.8968(3) -0.00884(8) 0.0416(10) Uani 1 1 d .
H27 H 0.4005 0.9193 -0.0244 0.050 Uiso 1 1 calc R
C28 C 0.4247(3) 0.8298(3) 0.00420(8) 0.0338(8) Uani 1 1 d .
C29 C 0.5074(3) 0.7958(3) -0.00736(7) 0.0348(9) Uani 1 1 d .
C30 C 0.5826(3) 0.8503(3) -0.00992(11) 0.0522(12) Uani 1 1 d .
H30 H 0.5808 0.9090 -0.0037 0.063 Uiso 1 1 calc R
C31 C 0.6583(4) 0.8195(4) -0.02128(12) 0.0605(14) Uani 1 1 d .
H31 H 0.7088 0.8563 -0.0224 0.073 Uiso 1 1 calc R
C32 C 0.6608(4) 0.7357(4) -0.03106(11) 0.0571(14) Uani 1 1 d .
H32 H 0.7133 0.7139 -0.0386 0.068 Uiso 1 1 calc R
C33 C 0.5877(5) 0.6841(4) -0.02987(13) 0.078(2) Uani 1 1 d .
H33 H 0.5880 0.6276 -0.0376 0.093 Uiso 1 1 calc R
C34 C 0.5131(5) 0.7132(4) -0.01744(12) 0.0655(18) Uani 1 1 d .
H34 H 0.4643 0.6745 -0.0158 0.079 Uiso 1 1 calc R
C35 C 0.2048(2) 0.4654(3) 0.04583(7) 0.0275(7) Uani 1 1 d .
H35 H 0.1935 0.4006 0.0469 0.033 Uiso 1 1 calc R
C36 C 0.1237(3) 0.5119(3) 0.05618(7) 0.0345(9) Uani 1 1 d .
C37 C 0.0452(3) 0.4653(4) 0.05824(8) 0.0459(12) Uani 1 1 d .
H37 H 0.0432 0.4041 0.0546 0.055 Uiso 1 1 calc R
C38 C -0.0321(3) 0.5112(5) 0.06593(9) 0.0585(15) Uani 1 1 d .
H38 H -0.0863 0.4802 0.0671 0.070 Uiso 1 1 calc R
C39 C -0.0299(4) 0.5995(5) 0.07163(10) 0.0611(16) Uani 1 1 d .
H39 H -0.0820 0.6293 0.0768 0.073 Uiso 1 1 calc R
C40 C 0.0475(4) 0.6435(5) 0.06977(11) 0.0628(15) Uani 1 1 d .
H40 H 0.0497 0.7044 0.0739 0.075 Uiso 1 1 calc R
C41 C 0.1243(3) 0.6002(3) 0.06190(10) 0.0466(11) Uani 1 1 d .
H41 H 0.1777 0.6325 0.0605 0.056 Uiso 1 1 calc R
C42 C 0.1721(3) 0.4240(3) 0.00168(7) 0.0279(8) Uani 1 1 d .
H42A H 0.1097 0.4221 0.0072 0.033 Uiso 1 1 calc R
H42B H 0.1973 0.3646 0.0044 0.033 Uiso 1 1 calc R
C43 C 0.1750(3) 0.4446(2) -0.02659(7) 0.0265(7) Uani 1 1 d .
C44 C 0.2401(2) 0.4992(2) -0.03801(6) 0.0250(7) Uani 1 1 d .
C45 C 0.2272(3) 0.5266(2) -0.06361(6) 0.0253(7) Uani 1 1 d .
C46 C 0.1588(3) 0.4899(3) -0.07866(7) 0.0286(8) Uani 1 1 d .
C47 C 0.1415(3) 0.5178(3) -0.10411(7) 0.0328(8) Uani 1 1 d .
H47 H 0.1766 0.5628 -0.1115 0.039 Uiso 1 1 calc R
C48 C 0.0751(3) 0.4806(3) -0.11790(8) 0.0419(10) Uani 1 1 d .
H48 H 0.0654 0.4992 -0.1350 0.050 Uiso 1 1 calc R
C49 C 0.0204(3) 0.4147(3) -0.10719(8) 0.0436(11) Uani 1 1 d .
H49 H -0.0247 0.3883 -0.1171 0.052 Uiso 1 1 calc R
C50 C 0.0328(3) 0.3892(3) -0.08251(8) 0.0403(10) Uani 1 1 d .
H50 H -0.0048 0.3460 -0.0752 0.048 Uiso 1 1 calc R
C51 C 0.1010(3) 0.4265(3) -0.06772(7) 0.0332(8) Uani 1 1 d .
C52 C 0.1086(3) 0.4090(3) -0.04126(7) 0.0322(8) Uani 1 1 d .
H52 H 0.0665 0.3714 -0.0334 0.039 Uiso 1 1 calc R
C53 C 0.2792(3) 0.6042(2) -0.07247(7) 0.0276(8) Uani 1 1 d .
C54 C 0.3420(3) 0.5989(3) -0.09293(6) 0.0290(8) Uani 1 1 d .
C55 C 0.3574(3) 0.5210(3) -0.10681(6) 0.0295(8) Uani 1 1 d .
H55 H 0.3251 0.4694 -0.1026 0.035 Uiso 1 1 calc R
C56 C 0.4172(3) 0.5178(3) -0.12601(7) 0.0367(9) Uani 1 1 d .
H56 H 0.4261 0.4643 -0.1350 0.044 Uiso 1 1 calc R
C57 C 0.4666(3) 0.5936(4) -0.13269(8) 0.0462(11) Uani 1 1 d .
H57 H 0.5089 0.5908 -0.1460 0.055 Uiso 1 1 calc R
C58 C 0.4529(4) 0.6708(4) -0.11990(9) 0.0526(13) Uani 1 1 d .
H58 H 0.4847 0.7220 -0.1247 0.063 Uiso 1 1 calc R
C59 C 0.3918(3) 0.6751(3) -0.09951(7) 0.0397(10) Uani 1 1 d .
C60 C 0.3775(4) 0.7542(3) -0.08572(8) 0.0532(14) Uani 1 1 d .
H60 H 0.4108 0.8052 -0.0898 0.064 Uiso 1 1 calc R
C61 C 0.3169(4) 0.7578(3) -0.06666(8) 0.0464(12) Uani 1 1 d .
H61 H 0.3087 0.8115 -0.0577 0.056 Uiso 1 1 calc R
C62 C 0.2658(3) 0.6835(3) -0.05996(7) 0.0321(8) Uani 1 1 d .
C63 C 0.1961(3) 0.6921(2) -0.04047(7) 0.0315(8) Uani 1 1 d .
C64 C 0.2167(3) 0.7144(3) -0.01536(7) 0.0332(9) Uani 1 1 d .
H64 H 0.2759 0.7268 -0.0107 0.040 Uiso 1 1 calc R
C65 C 0.1497(3) 0.7184(3) 0.00313(8) 0.0378(9) Uani 1 1 d .
H65 H 0.1640 0.7338 0.0202 0.045 Uiso 1 1 calc R
C66 C 0.0627(3) 0.7001(3) -0.00330(9) 0.0459(11) Uani 1 1 d .
H66 H 0.0181 0.7015 0.0094 0.055 Uiso 1 1 calc R
C67 C 0.0412(3) 0.6795(4) -0.02845(9) 0.0470(11) Uani 1 1 d .
H67 H -0.0182 0.6681 -0.0331 0.056 Uiso 1 1 calc R
C68 C 0.1082(3) 0.6759(3) -0.04686(8) 0.0400(10) Uani 1 1 d .
H68 H 0.0935 0.6622 -0.0640 0.048 Uiso 1 1 calc R
C69 C 0.1825(10) 0.1755(10) 0.0254(3) 0.150(5) Uiso 1 1 d .
C70 C 0.1513(8) 0.1733(8) 0.0533(2) 0.125(4) Uiso 1 1 d .
C71 C 0.0817(6) 0.2631(6) 0.08422(16) 0.085(2) Uiso 1 1 d .
C72 C -0.0184(6) 0.2470(6) 0.08049(16) 0.087(2) Uiso 1 1 d .
O6 O 0.8827(9) 0.8450(10) 0.0772(3) 0.214(5) Uiso 1 1 d .
C74 C 0.9184(9) 0.8420(9) 0.1054(2) 0.132(4) Uiso 1 1 d .
C73 C 0.8756(9) 0.7702(9) 0.1189(3) 0.139(4) Uiso 1 1 d .
C75 C 0.9130(11) 0.9237(12) 0.0688(3) 0.170(5) Uiso 1 1 d .
C76 C 0.8865(18) 0.9166(18) 0.0413(5) 0.257(10) Uiso 1 1 d .
H1N H 0.362(3) 0.398(3) 0.0455(8) 0.025(10) Uiso 1 1 d .
H2N H 0.205(2) 0.530(3) 0.0176(7) 0.005(9) Uiso 1 1 d .

loop_
_atom_site_aniso_label
_atom_site_aniso_U_11
_atom_site_aniso_U_22
_atom_site_aniso_U_33
_atom_site_aniso_U_23
_atom_site_aniso_U_13
_atom_site_aniso_U_12
Fe1 0.0251(3) 0.0229(3) 0.0178(2) 0.00135(19) 0.00200(17) -0.00189(18)
N1 0.0301(16) 0.0258(16) 0.0227(14) 0.0028(12) 0.0027(12) 0.0006(12)
N2 0.0280(16) 0.0230(17) 0.0205(14) 0.0060(12) 0.0013(11) -0.0015(13)
O1 0.0320(13) 0.0244(12) 0.0185(11) -0.0006(9) 0.0000(10) 0.0008(10)
O2 0.0258(13) 0.0269(12) 0.0202(11) 0.0046(9) 0.0008(9) -0.0039(10)
O3 0.0242(11) 0.0242(11) 0.0273(16) -0.0041(10) 0.0041(10) -0.0051(13)
O4 0.0268(11) 0.0268(11) 0.0220(16) 0.0018(10) -0.0018(10) -0.0014(14)
C1 0.0260(17) 0.033(2) 0.0224(16) 0.0061(14) 0.0020(13) -0.0013(14)
C2 0.0240(19) 0.065(3) 0.0276(18) 0.0150(19) 0.0002(15) -0.0071(18)
C3 0.050(3) 0.099(4) 0.0227(19) 0.015(2) 0.0131(19) 0.016(3)
C4 0.053(3) 0.169(8) 0.027(2) 0.025(4) 0.012(2) 0.019(4)
C5 0.038(3) 0.167(8) 0.045(3) 0.063(4) 0.010(2) 0.006(4)
C6 0.035(3) 0.112(5) 0.075(4) 0.069(4) -0.012(3) -0.021(3)
C7 0.042(2) 0.066(3) 0.046(3) 0.033(2) -0.010(2) -0.019(2)
C8 0.0299(18) 0.032(2) 0.0201(15) 0.0036(14) 0.0001(13) -0.0004(15)
C9 0.0306(18) 0.0320(19) 0.0207(16) 0.0019(14) 0.0042(14) -0.0023(15)
C10 0.0252(16) 0.0308(18) 0.0186(15) -0.0002(14) 0.0037(13) -0.0035(15)
C11 0.036(2) 0.0307(19) 0.0202(16) -0.0035(14) 0.0034(14) -0.0032(15)
C12 0.035(2) 0.036(2) 0.0267(17) -0.0047(15) 0.0030(16) -0.0072(17)
C13 0.055(3) 0.037(2) 0.040(2) -0.0051(19) -0.007(2) -0.008(2)
C14 0.061(3) 0.051(3) 0.052(3) -0.007(2) -0.008(2) -0.025(2)
C15 0.058(3) 0.069(4) 0.052(3) -0.005(3) -0.021(3) -0.022(3)
C16 0.052(3) 0.060(3) 0.039(2) 0.001(2) -0.012(2) -0.015(2)
C17 0.031(2) 0.044(2) 0.0326(19) -0.0009(17) -0.0002(16) -0.0091(17)
C18 0.031(2) 0.043(2) 0.0221(16) 0.0038(15) -0.0015(14) -0.0006(16)
C19 0.039(2) 0.0240(18) 0.0293(18) -0.0038(15) -0.0023(16) -0.0044(15)
C20 0.042(2) 0.029(2) 0.0338(19) -0.0085(16) -0.0018(17) -0.0032(16)
C21 0.045(3) 0.046(3) 0.032(2) -0.0061(18) 0.0043(18) -0.004(2)
C22 0.049(3) 0.064(3) 0.045(3) -0.016(2) 0.006(2) -0.002(2)
C23 0.050(3) 0.060(3) 0.066(3) -0.031(3) 0.001(3) 0.012(2)
C24 0.058(3) 0.049(3) 0.062(3) -0.027(3) -0.012(3) 0.016(2)
C25 0.046(2) 0.028(2) 0.042(2) -0.0123(17) -0.0084(19) 0.0032(17)
C26 0.064(3) 0.0216(19) 0.049(2) 0.0004(18) -0.010(2) 0.0081(19)
C27 0.065(3) 0.0258(19) 0.034(2) 0.0000(16) -0.002(2) 0.0016(19)
C28 0.047(2) 0.0229(18) 0.0316(19) -0.0044(15) 0.0013(18) -0.0019(16)
C29 0.053(3) 0.0306(19) 0.0202(16) 0.0023(14) 0.0039(18) 0.0032(18)
C30 0.050(3) 0.041(3) 0.066(3) -0.016(2) -0.002(2) 0.002(2)
C31 0.055(3) 0.053(3) 0.073(4) -0.012(3) 0.003(3) -0.006(3)
C32 0.069(4) 0.044(3) 0.058(3) 0.003(2) 0.023(3) 0.009(2)
C33 0.110(5) 0.038(3) 0.086(4) -0.019(3) 0.059(4) -0.012(3)
C34 0.084(4) 0.040(3) 0.073(4) -0.019(2) 0.043(3) -0.020(3)
C35 0.0281(18) 0.0332(19) 0.0213(16) 0.0095(14) 0.0013(14) -0.0065(15)
C36 0.0265(19) 0.060(3) 0.0172(15) 0.0089(17) 0.0035(13) 0.0025(18)
C37 0.032(2) 0.076(3) 0.029(2) -0.003(2) 0.0101(17) -0.011(2)
C38 0.031(2) 0.108(5) 0.036(2) 0.003(3) 0.0093(18) 0.000(3)
C39 0.044(3) 0.094(5) 0.044(3) -0.002(3) 0.012(2) 0.019(3)
C40 0.057(3) 0.077(4) 0.054(3) 0.003(3) 0.015(3) 0.018(3)
C41 0.041(3) 0.045(3) 0.053(3) 0.006(2) 0.009(2) 0.011(2)
C42 0.0284(18) 0.0324(19) 0.0228(16) 0.0038(15) 0.0016(14) -0.0085(15)
C43 0.0318(18) 0.0266(18) 0.0210(16) 0.0029(14) 0.0007(14) -0.0033(14)
C44 0.0306(17) 0.0235(16) 0.0210(15) -0.0022(14) 0.0035(13) 0.0007(14)
C45 0.0334(19) 0.0228(17) 0.0195(16) 0.0041(13) 0.0022(14) -0.0011(14)
C46 0.038(2) 0.0264(18) 0.0217(16) -0.0027(14) 0.0009(14) -0.0027(15)
C47 0.042(2) 0.032(2) 0.0244(17) 0.0003(14) -0.0052(16) -0.0049(17)
C48 0.052(3) 0.050(3) 0.0232(18) -0.0046(17) -0.0063(18) -0.011(2)
C49 0.050(3) 0.052(3) 0.0285(19) -0.0073(18) -0.0089(18) -0.013(2)
C50 0.048(2) 0.042(2) 0.031(2) -0.0047(18) 0.0021(18) -0.016(2)
C51 0.042(2) 0.033(2) 0.0244(18) 0.0012(16) -0.0019(16) -0.0084(17)
C52 0.037(2) 0.032(2) 0.0276(18) 0.0019(15) 0.0016(16) -0.0082(16)
C53 0.035(2) 0.0262(17) 0.0212(16) 0.0041(13) -0.0031(14) -0.0044(15)
C54 0.040(2) 0.0304(19) 0.0168(15) 0.0083(13) -0.0053(14) -0.0077(16)
C55 0.0360(19) 0.034(2) 0.0182(15) 0.0038(13) -0.0039(14) -0.0013(16)
C56 0.040(2) 0.049(3) 0.0204(16) 0.0018(16) -0.0009(15) 0.0015(18)
C57 0.048(3) 0.070(3) 0.0210(17) 0.004(2) 0.0036(18) -0.009(2)
C58 0.059(3) 0.066(3) 0.033(2) 0.014(2) 0.000(2) -0.032(3)
C59 0.052(3) 0.045(2) 0.0222(17) 0.0043(17) -0.0018(18) -0.020(2)
C60 0.090(4) 0.038(2) 0.032(2) -0.0016(18) 0.008(2) -0.035(3)
C61 0.083(4) 0.028(2) 0.028(2) -0.0029(17) -0.001(2) -0.020(2)
C62 0.049(2) 0.0278(19) 0.0192(16) 0.0032(14) -0.0075(16) -0.0053(17)
C63 0.047(2) 0.0213(17) 0.0261(17) 0.0015(14) -0.0019(16) 0.0029(16)
C64 0.049(2) 0.0255(18) 0.0255(18) -0.0007(15) -0.0035(16) -0.0021(17)
C65 0.047(2) 0.037(2) 0.0298(18) -0.0067(16) 0.0008(18) 0.0034(18)
C66 0.043(2) 0.053(3) 0.042(2) -0.012(2) 0.004(2) 0.008(2)
C67 0.038(2) 0.056(3) 0.047(3) -0.009(2) -0.006(2) 0.012(2)
C68 0.049(2) 0.039(2) 0.032(2) -0.0009(18) -0.0096(18) 0.0086(19)

loop_
_atom_type_symbol
_atom_type_description
_atom_type_scat_dispersion_real
_atom_type_scat_dispersion_imag
_atom_type_scat_source
C C 0.0033 0.0016 'International Tables Vol C Tables 4.2.6.8 and 6.1.1.4'
H H 0.0000 0.0000 'International Tables Vol C Tables 4.2.6.8 and 6.1.1.4'
N N 0.0061 0.0033 'International Tables Vol C Tables 4.2.6.8 and 6.1.1.4'
O O 0.0106 0.0060 'International Tables Vol C Tables 4.2.6.8 and 6.1.1.4'
Fe Fe 0.3463 0.8444 'International Tables Vol C Tables 4.2.6.8 and 6.1.1.4'

loop_
_geom_angle_atom_site_label_1
_geom_angle_atom_site_label_2
_geom_angle_atom_site_label_3
_geom_angle
_geom_angle_site_symmetry_1
_geom_angle_site_symmetry_3
O2 Fe1 O1 102.21(10) . .
O2 Fe1 O3 102.92(8) . .
O1 Fe1 O3 95.82(11) . .
O2 Fe1 O4 94.21(8) . .
O1 Fe1 O4 162.97(9) . .
O3 Fe1 O4 75.89(11) . .
O2 Fe1 N1 160.44(11) . .
O1 Fe1 N1 83.62(11) . .
O3 Fe1 N1 94.93(9) . .
O4 Fe1 N1 82.33(9) . .
O2 Fe1 N2 83.28(11) . .
O1 Fe1 N2 94.93(12) . .
O3 Fe1 N2 166.13(12) . .
O4 Fe1 N2 91.41(12) . .
N1 Fe1 N2 77.59(12) . .
C8 N1 C1 113.0(3) . .
C8 N1 Fe1 110.5(2) . .
C1 N1 Fe1 110.7(2) . .
C8 N1 H1N 112(3) . .
C1 N1 H1N 105(3) . .
Fe1 N1 H1N 104(3) . .
C42 N2 C35 110.3(3) . .
C42 N2 Fe1 112.7(2) . .
C35 N2 Fe1 114.6(2) . .
C42 N2 H2N 116(3) . .
C35 N2 H2N 102(3) . .
Fe1 N2 H2N 101(3) . .
C10 O1 Fe1 130.3(2) . .
C44 O2 Fe1 133.3(2) . .
Fe1 O3 Fe1 107.24(16) 7 .
Fe1 O4 Fe1 100.97(15) . 7
C70 O5 C71 112.3(7) . .
N1 C1 C2 113.2(3) . .
N1 C1 C35 109.3(3) . .
C2 C1 C35 110.3(3) . .
N1 C1 H1 108.0 . .
C2 C1 H1 108.0 . .
C35 C1 H1 108.0 . .
C3 C2 C7 119.0(4) . .
C3 C2 C1 120.9(5) . .
C7 C2 C1 120.1(4) . .
C2 C3 C4 120.5(7) . .
C2 C3 H3 119.8 . .
C4 C3 H3 119.8 . .
C5 C4 C3 120.7(7) . .
C5 C4 H4 119.7 . .
C3 C4 H4 119.7 . .
C6 C5 C4 119.8(5) . .
C6 C5 H5 120.1 . .
C4 C5 H5 120.1 . .
C5 C6 C7 120.4(7) . .
C5 C6 H6 119.8 . .
C7 C6 H6 119.8 . .
C2 C7 C6 119.7(6) . .
C2 C7 H7 120.2 . .
C6 C7 H7 120.2 . .
N1 C8 C9 114.8(3) . .
N1 C8 H8A 108.6 . .
C9 C8 H8A 108.6 . .
N1 C8 H8B 108.6 . .
C9 C8 H8B 108.6 . .
H8A C8 H8B 107.5 . .
C18 C9 C10 119.9(4) . .
C18 C9 C8 116.1(3) . .
C10 C9 C8 123.9(3) . .
O1 C10 C11 119.4(3) . .
O1 C10 C9 121.7(3) . .
C11 C10 C9 118.8(3) . .
C10 C11 C12 121.0(4) . .
C10 C11 C19 120.4(3) . .
C12 C11 C19 118.4(3) . .
C17 C12 C13 118.5(4) . .
C17 C12 C11 119.3(4) . .
C13 C12 C11 122.2(4) . .
C14 C13 C12 120.1(5) . .
C14 C13 H13 120.0 . .
C12 C13 H13 120.0 . .
C13 C14 C15 121.4(5) . .
C13 C14 H14 119.3 . .
C15 C14 H14 119.3 . .
C16 C15 C14 120.1(5) . .
C16 C15 H15 120.0 . .
C14 C15 H15 120.0 . .
C15 C16 C17 120.0(5) . .
C15 C16 H16 120.0 . .
C17 C16 H16 120.0 . .
C12 C17 C16 120.0(4) . .
C12 C17 C18 118.7(4) . .
C16 C17 C18 121.3(4) . .
C9 C18 C17 122.0(4) . .
C9 C18 H18 119.0 . .
C17 C18 H18 119.0 . .
C28 C19 C20 119.1(4) . .
C28 C19 C11 122.5(4) . .
C20 C19 C11 118.3(3) . .
C25 C20 C21 117.8(4) . .
C25 C20 C19 120.5(4) . .
C21 C20 C19 121.7(4) . .
C22 C21 C20 121.0(5) . .
C22 C21 H21 119.5 . .
C20 C21 H21 119.5 . .
C21 C22 C23 120.7(5) . .
C21 C22 H22 119.6 . .
C23 C22 H22 119.6 . .
C24 C23 C22 120.3(5) . .
C24 C23 H23 119.8 . .
C22 C23 H23 119.8 . .
C23 C24 C25 121.1(5) . .
C23 C24 H24 119.5 . .
C25 C24 H24 119.5 . .
C26 C25 C20 118.4(4) . .
C26 C25 C24 122.6(4) . .
C20 C25 C24 119.0(5) . .
C27 C26 C25 120.4(4) . .
C27 C26 H26 119.8 . .
C25 C26 H26 119.8 . .
C26 C27 C28 122.1(4) . .
C26 C27 H27 118.9 . .
C28 C27 H27 118.9 . .
C19 C28 C27 119.3(4) . .
C19 C28 C29 122.1(4) . .
C27 C28 C29 118.6(4) . .
C34 C29 C30 116.6(4) . .
C34 C29 C28 122.1(4) . .
C30 C29 C28 121.1(4) . .
C31 C30 C29 121.1(5) . .
C31 C30 H30 119.5 . .
C29 C30 H30 119.5 . .
C32 C31 C30 120.0(5) . .
C32 C31 H31 120.0 . .
C30 C31 H31 120.0 . .
C33 C32 C31 119.7(5) . .
C33 C32 H32 120.2 . .
C31 C32 H32 120.2 . .
C32 C33 C34 120.4(5) . .
C32 C33 H33 119.8 . .
C34 C33 H33 119.8 . .
C29 C34 C33 122.1(5) . .
C29 C34 H34 119.0 . .
C33 C34 H34 119.0 . .
N2 C35 C36 111.4(3) . .
N2 C35 C1 110.1(3) . .
C36 C35 C1 112.9(3) . .
N2 C35 H35 107.4 . .
C36 C35 H35 107.4 . .
C1 C35 H35 107.4 . .
C41 C36 C37 119.1(4) . .
C41 C36 C35 121.7(4) . .
C37 C36 C35 119.0(4) . .
C36 C37 C38 118.7(5) . .
C36 C37 H37 120.7 . .
C38 C37 H37 120.7 . .
C39 C38 C37 121.3(5) . .
C39 C38 H38 119.4 . .
C37 C38 H38 119.4 . .
C40 C39 C38 119.1(5) . .
C40 C39 H39 120.5 . .
C38 C39 H39 120.5 . .
C39 C40 C41 120.8(6) . .
C39 C40 H40 119.6 . .
C41 C40 H40 119.6 . .
C36 C41 C40 121.0(5) . .
C36 C41 H41 119.5 . .
C40 C41 H41 119.5 . .
N2 C42 C43 115.1(3) . .
N2 C42 H42A 108.5 . .
C43 C42 H42A 108.5 . .
N2 C42 H42B 108.5 . .
C43 C42 H42B 108.5 . .
H42A C42 H42B 107.5 . .
C52 C43 C44 120.1(3) . .
C52 C43 C42 116.4(3) . .
C44 C43 C42 123.5(3) . .
O2 C44 C45 119.4(3) . .
O2 C44 C43 122.2(3) . .
C45 C44 C43 118.3(3) . .
C46 C45 C44 120.8(3) . .
C46 C45 C53 121.6(3) . .
C44 C45 C53 116.9(3) . .
C45 C46 C51 119.5(3) . .
C45 C46 C47 122.6(3) . .
C51 C46 C47 117.8(3) . .
C48 C47 C46 120.7(4) . .
C48 C47 H47 119.7 . .
C46 C47 H47 119.7 . .
C47 C48 C49 121.0(4) . .
C47 C48 H48 119.5 . .
C49 C48 H48 119.5 . .
C50 C49 C48 119.7(4) . .
C50 C49 H49 120.1 . .
C48 C49 H49 120.1 . .
C49 C50 C51 120.6(4) . .
C49 C50 H50 119.7 . .
C51 C50 H50 119.7 . .
C50 C51 C52 121.4(4) . .
C50 C51 C46 120.1(4) . .
C52 C51 C46 118.2(4) . .
C43 C52 C51 122.1(4) . .
C43 C52 H52 118.9 . .
C51 C52 H52 118.9 . .
C62 C53 C54 119.9(3) . .
C62 C53 C45 117.4(3) . .
C54 C53 C45 122.6(3) . .
C55 C54 C59 117.9(4) . .
C55 C54 C53 122.9(3) . .
C59 C54 C53 119.2(4) . .
C56 C55 C54 121.7(4) . .
C56 C55 H55 119.2 . .
C54 C55 H55 119.2 . .
C55 C56 C57 120.5(4) . .
C55 C56 H56 119.7 . .
C57 C56 H56 119.7 . .
C58 C57 C56 119.7(4) . .
C58 C57 H57 120.2 . .
C56 C57 H57 120.2 . .
C57 C58 C59 120.7(4) . .
C57 C58 H58 119.7 . .
C59 C58 H58 119.7 . .
C58 C59 C60 121.6(4) . .
C58 C59 C54 119.5(4) . .
C60 C59 C54 118.9(4) . .
C61 C60 C59 120.8(4) . .
C61 C60 H60 119.6 . .
C59 C60 H60 119.6 . .
C60 C61 C62 121.5(4) . .
C60 C61 H61 119.3 . .
C62 C61 H61 119.3 . .
C53 C62 C61 119.7(4) . .
C53 C62 C63 120.7(3) . .
C61 C62 C63 119.6(4) . .
C64 C63 C68 118.9(4) . .
C64 C63 C62 121.0(4) . .
C68 C63 C62 120.1(4) . .
C63 C64 C65 120.0(4) . .
C63 C64 H64 120.0 . .
C65 C64 H64 120.0 . .
C66 C65 C64 120.7(4) . .
C66 C65 H65 119.7 . .
C64 C65 H65 119.7 . .
C65 C66 C67 119.8(4) . .
C65 C66 H66 120.1 . .
C67 C66 H66 120.1 . .
C66 C67 C68 119.4(4) . .
C66 C67 H67 120.3 . .
C68 C67 H67 120.3 . .
C63 C68 C67 121.3(4) . .
C63 C68 H68 119.4 . .
C67 C68 H68 119.4 . .
O5 C70 C69 107.1(10) . .
O5 C71 C72 108.1(7) . .
C75 O6 C74 102.5(13) . .
C73 C74 O6 109.0(12) . .
O6 C75 C76 99.2(17) . .

loop_
_geom_bond_atom_site_label_1
_geom_bond_atom_site_label_2
_geom_bond_distance
_geom_bond_site_symmetry_2
Fe1 O2 1.910(2) .
Fe1 O1 1.922(2) .
Fe1 O3 1.990(2) .
Fe1 O4 2.077(2) .
Fe1 N1 2.165(3) .
Fe1 N2 2.172(3) .
N1 C8 1.478(5) .
N1 C1 1.479(5) .
N1 H1N 0.89(5) .
N2 C42 1.483(5) .
N2 C35 1.504(4) .
N2 H2N 0.69(4) .
O1 C10 1.331(4) .
O2 C44 1.329(4) .
O3 Fe1 1.990(2) 7
O4 Fe1 2.077(2) 7
O5 C70 1.409(13) .
O5 C71 1.440(10) .
C1 C2 1.529(5) .
C1 C35 1.533(5) .
C1 H1 1.0000 .
C2 C3 1.369(7) .
C2 C7 1.376(8) .
C3 C4 1.395(7) .
C3 H3 0.9500 .
C4 C5 1.357(13) .
C4 H4 0.9500 .
C5 C6 1.350(12) .
C5 H5 0.9500 .
C6 C7 1.417(6) .
C6 H6 0.9500 .
C7 H7 0.9500 .
C8 C9 1.512(5) .
C8 H8A 0.9900 .
C8 H8B 0.9900 .
C9 C18 1.370(5) .
C9 C10 1.435(5) .
C10 C11 1.397(5) .
C11 C12 1.431(5) .
C11 C19 1.494(6) .
C12 C17 1.409(6) .
C12 C13 1.418(6) .
C13 C14 1.371(7) .
C13 H13 0.9500 .
C14 C15 1.395(8) .
C14 H14 0.9500 .
C15 C16 1.368(8) .
C15 H15 0.9500 .
C16 C17 1.421(6) .
C16 H16 0.9500 .
C17 C18 1.423(6) .
C18 H18 0.9500 .
C19 C28 1.383(6) .
C19 C20 1.431(6) .
C20 C25 1.423(6) .
C20 C21 1.424(6) .
C21 C22 1.381(7) .
C21 H21 0.9500 .
C22 C23 1.394(8) .
C22 H22 0.9500 .
C23 C24 1.354(9) .
C23 H23 0.9500 .
C24 C25 1.436(7) .
C24 H24 0.9500 .
C25 C26 1.411(7) .
C26 C27 1.355(7) .
C26 H26 0.9500 .
C27 C28 1.421(6) .
C27 H27 0.9500 .
C28 C29 1.487(6) .
C29 C34 1.363(6) .
C29 C30 1.417(7) .
C30 C31 1.376(8) .
C30 H30 0.9500 .
C31 C32 1.372(8) .
C31 H31 0.9500 .
C32 C33 1.359(9) .
C32 H32 0.9500 .
C33 C34 1.379(8) .
C33 H33 0.9500 .
C34 H34 0.9500 .
C35 C36 1.520(5) .
C35 H35 1.0000 .
C36 C41 1.374(7) .
C36 C37 1.390(6) .
C37 C38 1.423(7) .
C37 H37 0.9500 .
C38 C39 1.373(10) .
C38 H38 0.9500 .
C39 C40 1.356(9) .
C39 H39 0.9500 .
C40 C41 1.401(7) .
C40 H40 0.9500 .
C41 H41 0.9500 .
C42 C43 1.517(5) .
C42 H42A 0.9900 .
C42 H42B 0.9900 .
C43 C52 1.379(5) .
C43 C44 1.423(5) .
C44 C45 1.420(5) .
C45 C46 1.419(5) .
C45 C53 1.493(5) .
C46 C51 1.422(5) .
C46 C47 1.425(5) .
C47 C48 1.363(6) .
C47 H47 0.9500 .
C48 C49 1.417(7) .
C48 H48 0.9500 .
C49 C50 1.365(6) .
C49 H49 0.9500 .
C50 C51 1.413(6) .
C50 H50 0.9500 .
C51 C52 1.418(5) .
C52 H52 0.9500 .
C53 C62 1.386(6) .
C53 C54 1.438(5) .
C54 C55 1.408(6) .
C54 C59 1.424(5) .
C55 C56 1.358(6) .
C55 H55 0.9500 .
C56 C57 1.417(7) .
C56 H56 0.9500 .
C57 C58 1.365(8) .
C57 H57 0.9500 .
C58 C59 1.418(7) .
C58 H58 0.9500 .
C59 C60 1.418(7) .
C60 C61 1.361(7) .
C60 H60 0.9500 .
C61 C62 1.413(6) .
C61 H61 0.9500 .
C62 C63 1.478(6) .
C63 C64 1.396(5) .
C63 C68 1.398(6) .
C64 C65 1.407(6) .
C64 H64 0.9500 .
C65 C66 1.390(7) .
C65 H65 0.9500 .
C66 C67 1.395(7) .
C66 H66 0.9500 .
C67 C68 1.404(7) .
C67 H67 0.9500 .
C68 H68 0.9500 .
C69 C70 1.541(17) .
C71 C72 1.552(12) .
O6 C75 1.354(18) .
O6 C74 1.576(17) .
C74 C73 1.453(17) .
C75 C76 1.50(3) .
